data_1566326
loop_
_publ_author_name
'Vladislav V. Gurzhiy'
'Olga V. Tyumentseva'
'Ilya V. Kornyakov'
'Sergey V. Krivovichev'
'Ivan G. Tananaev'

_publ_section_title
;
 The role of potassium atoms in the formation of uranyl selenates: the
 crystal structure and synthesis of two novel compounds
;
_journal_name_full 'Journal of GeoSciences'
_journal_page_first 123
_journal_page_last 133
_journal_paper_doi 10.3190/jgeosci.165
_journal_volume 59
_journal_year 2014
_chemical_formula_sum 'K1.5 O21 Se3 U2'
_chemical_formula_weight 1107.59
_space_group_IT_number 11
_space_group_name_Hall '-P 2yb'
_space_group_name_H-M_alt 'P 1 21/m 1'
_symmetry_cell_setting monoclinic
_symmetry_space_group_name_H-M 'P 1 21/m 1'
_atom_sites_solution_hydrogens .
_atom_sites_solution_primary direct
_atom_sites_solution_secondary difmap
_cell_angle_alpha 90.00
_cell_angle_beta 109.187(4)
_cell_angle_gamma 90.00
_cell_formula_units_Z 4
_cell_length_a 12.001(3)
_cell_length_b 13.613(3)
_cell_length_c 13.753(3)
_cell_measurement_reflns_used 8236
_cell_measurement_temperature 210(2)
_cell_measurement_theta_max 35.92
_cell_measurement_theta_min 2.17
_cell_volume 2122.0(8)
_computing_cell_refinement 'Bruker SAINT'
_computing_data_collection 'Bruker APEX2'
_computing_data_reduction 'Bruker SAINT'
_computing_publication_material
;
O. V. Dolomanov, L. J. Bourhis, R. J. Gildea, J. A. K. Howard and H. Puschmann,
OLEX2: a complete structure solution, refinement and analysis program.
J. Appl. Cryst. (2009). 42, 339-341.
;
_computing_structure_refinement 'SHELXL-97 (Sheldrick, 2008)'
_computing_structure_solution 'SHELXS-97 (Sheldrick, 2008)'
_diffrn_ambient_temperature 210(2)
_diffrn_measured_fraction_theta_full 1.000
_diffrn_measured_fraction_theta_max 1.000
_diffrn_measurement_device_type 'Bruker APEX-II CCD'
_diffrn_measurement_method '\f and \w scans'
_diffrn_radiation_monochromator graphite
_diffrn_radiation_source 'fine-focus sealed tube'
_diffrn_radiation_type MoK\a
_diffrn_radiation_wavelength 0.71073
_diffrn_reflns_av_R_equivalents 0.0561
_diffrn_reflns_av_sigmaI/netI 0.0467
_diffrn_reflns_limit_h_max 16
_diffrn_reflns_limit_h_min -15
_diffrn_reflns_limit_k_max 17
_diffrn_reflns_limit_k_min -19
_diffrn_reflns_limit_l_max 19
_diffrn_reflns_limit_l_min -19
_diffrn_reflns_number 28491
_diffrn_reflns_theta_full 30.00
_diffrn_reflns_theta_max 30.00
_diffrn_reflns_theta_min 1.57
_exptl_absorpt_coefficient_mu 20.770
_exptl_absorpt_correction_T_max 0.5783
_exptl_absorpt_correction_T_min 0.2121
_exptl_absorpt_correction_type multi-scan
_exptl_absorpt_process_details 'SADABS; Bruker, 2007'
_exptl_crystal_colour yellow-green
_exptl_crystal_density_diffrn 3.467
_exptl_crystal_density_method 'not measured'
_exptl_crystal_description plate
_exptl_crystal_F_000 1930
_exptl_crystal_size_max 0.23
_exptl_crystal_size_mid 0.15
_exptl_crystal_size_min 0.07
_refine_diff_density_max 2.717
_refine_diff_density_min -1.399
_refine_diff_density_rms 0.261
_refine_ls_extinction_method none
_refine_ls_goodness_of_fit_ref 1.036
_refine_ls_hydrogen_treatment .
_refine_ls_matrix_type full
_refine_ls_number_parameters 264
_refine_ls_number_reflns 6432
_refine_ls_number_restraints 0
_refine_ls_restrained_S_all 1.036
_refine_ls_R_factor_all 0.0431
_refine_ls_R_factor_gt 0.0289
_refine_ls_shift/su_max 0.000
_refine_ls_shift/su_mean 0.000
_refine_ls_structure_factor_coef Fsqd
_refine_ls_weighting_details 'calc w=1/[\s^2^(Fo^2^)+(0.0421P)^2^+0.0000P] where P=(Fo^2^+2Fc^2^)/3'
_refine_ls_weighting_scheme calc
_refine_ls_wR_factor_gt 0.0837
_refine_ls_wR_factor_ref 0.0867
_reflns_number_gt 4865
_reflns_number_total 6432
_reflns_threshold_expression >2sigma(I)
_cod_data_source_file jgeosci.165_gurzhiy_Comp1_last.cif
_cod_data_source_block 7f2_1_0m
_cod_original_sg_symbol_H-M P2(1)/m
_cod_original_formula_sum 'K1.50 O21 Se3 U2'
_cod_database_code 1566326

loop_
_symmetry_equiv_pos_as_xyz
'x, y, z'
'-x, y+1/2, -z'
'-x, -y, -z'
'x, -y-1/2, z'

loop_
_atom_site_label
_atom_site_type_symbol
_atom_site_fract_x
_atom_site_fract_y
_atom_site_fract_z
_atom_site_U_iso_or_equiv
_atom_site_adp_type
_atom_site_occupancy
_atom_site_symmetry_multiplicity
_atom_site_calc_flag
_atom_site_refinement_flags
_atom_site_disorder_assembly
_atom_site_disorder_group
U1 U 0.22847(2) 0.48852(2) 0.433390(17) 0.01926(7) Uani 1 1 d . . .
U2 U 0.22135(2) 0.465616(19) -0.068123(17) 0.01935(7) Uani 1 1 d . . .
Se1 Se 0.09854(6) 0.49158(5) 0.14632(5) 0.02124(14) Uani 1 1 d . . .
Se2 Se -0.10023(6) 0.50992(5) 0.35368(5) 0.01924(13) Uani 1 1 d . . .
Se3 Se 0.49279(6) 0.51073(6) 0.34348(5) 0.02508(16) Uani 1 1 d . . .
K1 K 0.0427(2) 0.7500 0.26609(17) 0.0307(5) Uani 1 2 d S . .
K2 K 0.1481(3) 0.7500 0.0149(2) 0.0584(8) Uani 1 2 d S . .
K3 K 0.0683(6) 0.2500 0.3063(4) 0.0469(13) Uani 0.50 2 d SP . .
K4 K 0.4949(8) 0.7500 0.5156(5) 0.074(3) Uani 0.50 2 d SP . .
O1 O 0.2501(4) 0.3634(4) 0.4676(4) 0.0298(11) Uani 1 1 d . . .
O2 O 0.2028(4) 0.6134(4) 0.3978(4) 0.0290(11) Uani 1 1 d . . .
O3 O 0.1974(4) 0.5260(4) 0.5930(3) 0.0281(12) Uani 1 1 d . . .
O4 O 0.3649(4) 0.4679(5) 0.3431(4) 0.0423(16) Uani 1 1 d . . .
O5 O 0.0250(4) 0.4519(4) 0.4117(3) 0.0250(10) Uani 1 1 d . . .
O6 O 0.1262(4) 0.4404(4) 0.2598(3) 0.0282(11) Uani 1 1 d . . .
O7 O 0.2891(4) 0.5800(4) -0.0255(4) 0.0306(12) Uani 1 1 d . . .
O8 O 0.1533(5) 0.3530(4) -0.1126(4) 0.0322(12) Uani 1 1 d . . .
O9 O 0.3600(5) 0.4140(4) -0.1532(4) 0.0391(14) Uani 1 1 d . . .
O10 O 0.3889(5) 0.3854(5) 0.0587(4) 0.0413(14) Uani 1 1 d . . .
O11 O 0.1860(4) 0.4372(4) 0.0917(3) 0.0290(12) Uani 1 1 d . . .
O12 O 0.1159(5) 0.6093(4) 0.1523(4) 0.0344(12) Uani 1 1 d . . .
O13 O -0.0387(4) 0.4580(4) 0.0821(3) 0.0246(10) Uani 1 1 d . . .
O14 O -0.0837(5) 0.6277(4) 0.3550(4) 0.0321(12) Uani 1 1 d . . .
O15 O -0.1506(4) 0.4661(4) 0.2347(3) 0.0279(11) Uani 1 1 d . . .
O16 O 0.5907(4) 0.4616(4) 0.4463(3) 0.0271(11) Uani 1 1 d . . .
O17 O 0.4958(6) 0.6291(5) 0.3469(5) 0.0508(16) Uani 1 1 d . . .
O18 O 0.5176(5) 0.4676(5) 0.2417(4) 0.0467(16) Uani 1 1 d . . .
O19 O 0.4671(8) 0.7500 0.9787(7) 0.050(2) Uani 1 2 d S . .
O20 O 0.3121(8) 0.2500 0.7215(7) 0.052(2) Uani 1 2 d S . .
O21 O 0.3877(9) 0.7500 0.1572(7) 0.059(3) Uani 1 2 d S . .
O22 O -0.0324(12) 0.2500 0.4644(7) 0.086(3) Uani 1 2 d S . .
O23 O 0.300(3) 0.7500 0.6060(15) 0.086(3) Uani 0.50 2 d SP . .
O24 O 0.089(3) 0.2500 0.0901(15) 0.086(3) Uani 0.50 2 d SP . .
O25 O 0.342(3) 0.2500 0.2732(15) 0.086(3) Uani 0.50 2 d SP . .
O26 O 0.165(3) 0.7500 -0.1795(15) 0.086(3) Uani 0.50 2 d SP . .

loop_
_atom_site_aniso_label
_atom_site_aniso_U_11
_atom_site_aniso_U_22
_atom_site_aniso_U_33
_atom_site_aniso_U_23
_atom_site_aniso_U_13
_atom_site_aniso_U_12
U1 0.01417(12) 0.03051(15) 0.01391(11) 0.00259(9) 0.00572(8) 0.00216(10)
U2 0.01824(12) 0.02654(14) 0.01456(11) -0.00179(9) 0.00713(9) -0.00141(10)
Se1 0.0180(3) 0.0340(4) 0.0130(3) 0.0003(2) 0.0069(2) 0.0015(3)
Se2 0.0161(3) 0.0301(4) 0.0128(3) 0.0003(2) 0.0065(2) -0.0006(3)
Se3 0.0169(3) 0.0434(4) 0.0158(3) -0.0003(3) 0.0066(2) -0.0015(3)
K1 0.0319(13) 0.0280(12) 0.0329(11) 0.000 0.0118(10) 0.000
K2 0.082(2) 0.0474(18) 0.0549(18) 0.000 0.0348(17) 0.000
K3 0.062(4) 0.034(3) 0.047(3) 0.000 0.021(3) 0.000
K4 0.166(8) 0.019(3) 0.069(4) 0.000 0.081(5) 0.000
O1 0.029(3) 0.028(3) 0.031(3) 0.005(2) 0.007(2) 0.006(2)
O2 0.031(3) 0.033(3) 0.022(2) 0.010(2) 0.006(2) 0.003(2)
O3 0.017(2) 0.054(4) 0.017(2) -0.005(2) 0.0105(19) -0.009(2)
O4 0.014(3) 0.087(5) 0.030(3) -0.010(3) 0.012(2) -0.010(3)
O5 0.018(2) 0.039(3) 0.021(2) 0.002(2) 0.0086(18) 0.000(2)
O6 0.023(2) 0.048(3) 0.014(2) 0.001(2) 0.0062(18) -0.006(2)
O7 0.022(3) 0.040(3) 0.026(2) -0.008(2) 0.003(2) -0.010(2)
O8 0.038(3) 0.033(3) 0.025(2) -0.006(2) 0.011(2) -0.006(2)
O9 0.037(3) 0.051(4) 0.040(3) 0.005(3) 0.027(3) 0.009(3)
O10 0.033(3) 0.059(4) 0.027(3) -0.002(3) 0.003(2) 0.019(3)
O11 0.024(3) 0.050(3) 0.017(2) 0.004(2) 0.0115(19) 0.008(2)
O12 0.039(3) 0.032(3) 0.035(3) -0.005(2) 0.017(2) -0.006(3)
O13 0.022(2) 0.033(3) 0.018(2) -0.0005(19) 0.0061(18) 0.003(2)
O14 0.035(3) 0.032(3) 0.031(3) -0.001(2) 0.013(2) -0.002(2)
O15 0.034(3) 0.037(3) 0.014(2) -0.0035(19) 0.010(2) 0.000(2)
O16 0.016(2) 0.042(3) 0.022(2) 0.001(2) 0.0046(19) -0.001(2)
O17 0.059(4) 0.041(4) 0.047(4) 0.007(3) 0.009(3) 0.002(3)
O18 0.040(3) 0.085(5) 0.022(3) -0.015(3) 0.020(3) -0.016(3)
O19 0.040(5) 0.038(5) 0.072(6) 0.000 0.019(5) 0.000
O20 0.040(5) 0.065(7) 0.056(6) 0.000 0.023(4) 0.000
O21 0.068(7) 0.063(7) 0.047(5) 0.000 0.019(5) 0.000
O22 0.178(9) 0.032(4) 0.041(4) 0.000 0.025(5) 0.000
O23 0.178(9) 0.032(4) 0.041(4) 0.000 0.025(5) 0.000
O24 0.178(9) 0.032(4) 0.041(4) 0.000 0.025(5) 0.000
O25 0.178(9) 0.032(4) 0.041(4) 0.000 0.025(5) 0.000
O26 0.178(9) 0.032(4) 0.041(4) 0.000 0.025(5) 0.000

loop_
_atom_type_symbol
_atom_type_description
_atom_type_scat_dispersion_real
_atom_type_scat_dispersion_imag
_atom_type_scat_source
K K 0.2009 0.2494 'International Tables Vol C Tables 4.2.6.8 and 6.1.1.4'
O O 0.0106 0.0060 'International Tables Vol C Tables 4.2.6.8 and 6.1.1.4'
Se Se -0.0929 2.2259 'International Tables Vol C Tables 4.2.6.8 and 6.1.1.4'
U U -9.6767 9.6646 'International Tables Vol C Tables 4.2.6.8 and 6.1.1.4'

loop_
_geom_angle_atom_site_label_1
_geom_angle_atom_site_label_2
_geom_angle_atom_site_label_3
_geom_angle
_geom_angle_site_symmetry_1
_geom_angle_site_symmetry_3
O1 U1 O2 178.5(2) . .
O1 U1 O16 94.0(2) . 3_666
O2 U1 O16 87.4(2) . 3_666
O1 U1 O4 87.7(2) . .
O2 U1 O4 93.2(2) . .
O16 U1 O4 76.54(17) 3_666 .
O1 U1 O6 89.1(2) . .
O2 U1 O6 90.1(2) . .
O16 U1 O6 146.42(15) 3_666 .
O4 U1 O6 70.19(17) . .
O1 U1 O3 90.8(2) . .
O2 U1 O3 89.1(2) . .
O16 U1 O3 71.36(15) 3_666 .
O4 U1 O3 147.67(17) . .
O6 U1 O3 142.10(16) . .
O1 U1 O5 83.5(2) . .
O2 U1 O5 95.0(2) . .
O16 U1 O5 143.87(15) 3_666 .
O4 U1 O5 139.00(17) . .
O6 U1 O5 69.71(15) . .
O3 U1 O5 72.64(15) . .
O1 U1 K3 47.17(18) . .
O2 U1 K3 131.59(18) . .
O16 U1 K3 139.68(15) 3_666 .
O4 U1 K3 89.42(17) . .
O6 U1 K3 46.02(15) . .
O3 U1 K3 112.75(15) . .
O5 U1 K3 55.99(15) . .
O1 U1 K1 157.06(17) . .
O2 U1 K1 21.55(17) . .
O16 U1 K1 108.91(13) 3_666 .
O4 U1 K1 98.02(16) . .
O6 U1 K1 72.24(13) . .
O3 U1 K1 95.83(13) . .
O5 U1 K1 77.61(12) . .
K3 U1 K1 110.39(8) . .
O1 U1 K4 39.70(18) . 3_666
O2 U1 K4 141.63(18) . 3_666
O16 U1 K4 68.82(16) 3_666 3_666
O4 U1 K4 53.14(17) . 3_666
O6 U1 K4 93.91(15) . 3_666
O3 U1 K4 109.69(15) . 3_666
O5 U1 K4 122.10(15) . 3_666
K3 U1 K4 72.51(12) . 3_666
K1 U1 K4 151.14(7) . 3_666
O8 U2 O7 179.0(2) . .
O8 U2 O15 91.6(2) . 3_565
O7 U2 O15 87.4(2) . 3_565
O8 U2 O13 92.5(2) . 3_565
O7 U2 O13 87.3(2) . 3_565
O15 U2 O13 73.79(16) 3_565 3_565
O8 U2 O11 88.6(2) . .
O7 U2 O11 92.2(2) . .
O15 U2 O11 146.83(16) 3_565 .
O13 U2 O11 73.06(16) 3_565 .
O8 U2 O9 83.9(2) . .
O7 U2 O9 95.8(2) . .
O15 U2 O9 74.39(18) 3_565 .
O13 U2 O9 147.85(17) 3_565 .
O11 U2 O9 138.45(18) . .
O8 U2 O10 92.2(2) . .
O7 U2 O10 88.6(2) . .
O15 U2 O10 145.00(17) 3_565 .
O13 U2 O10 140.69(16) 3_565 .
O11 U2 O10 68.06(17) . .
O9 U2 O10 71.46(18) . .
O8 U2 K2 141.73(18) . .
O7 U2 K2 38.11(17) . .
O15 U2 K2 81.97(13) 3_565 .
O13 U2 K2 49.46(13) 3_565 .
O11 U2 K2 77.55(14) . .
O9 U2 K2 129.29(15) . .
O10 U2 K2 114.42(15) . .
O8 U2 K1 20.87(18) . 3_565
O7 U2 K1 158.25(17) . 3_565
O15 U2 K1 73.32(13) 3_565 3_565
O13 U2 K1 77.88(12) 3_565 3_565
O11 U2 K1 98.46(13) . 3_565
O9 U2 K1 88.71(15) . 3_565
O10 U2 K1 112.93(15) . 3_565
K2 U2 K1 126.40(6) . 3_565
O12 Se1 O6 113.0(3) . .
O12 Se1 O11 112.2(3) . .
O6 Se1 O11 106.4(2) . .
O12 Se1 O13 113.0(3) . .
O6 Se1 O13 104.2(2) . .
O11 Se1 O13 107.6(2) . .
O14 Se2 O3 113.2(3) . 3_566
O14 Se2 O5 112.3(3) . .
O3 Se2 O5 108.0(2) 3_566 .
O14 Se2 O15 111.8(3) . .
O3 Se2 O15 104.6(2) 3_566 .
O5 Se2 O15 106.5(2) . .
O17 Se3 O18 112.1(3) . .
O17 Se3 O4 111.6(3) . .
O18 Se3 O4 107.6(3) . .
O17 Se3 O16 112.1(3) . .
O18 Se3 O16 108.0(3) . .
O4 Se3 O16 105.1(3) . .
O14 K1 O14 73.3(2) . 4_575
O14 K1 O12 98.79(15) . .
O14 K1 O12 166.30(18) 4_575 .
O14 K1 O12 166.30(18) . 4_575
O14 K1 O12 98.79(15) 4_575 4_575
O12 K1 O12 86.7(2) . 4_575
O14 K1 O2 117.41(16) . 4_575
O14 K1 O2 71.50(15) 4_575 4_575
O12 K1 O2 122.17(17) . 4_575
O12 K1 O2 68.78(16) 4_575 4_575
O14 K1 O2 71.50(15) . .
O14 K1 O2 117.41(16) 4_575 .
O12 K1 O2 68.78(16) . .
O12 K1 O2 122.17(17) 4_575 .
O2 K1 O2 81.3(2) 4_575 .
O14 K1 O8 67.01(15) . 3_565
O14 K1 O8 100.20(17) 4_575 3_565
O12 K1 O8 66.18(16) . 3_565
O12 K1 O8 104.42(17) 4_575 3_565
O2 K1 O8 167.63(16) 4_575 3_565
O2 K1 O8 110.90(15) . 3_565
O14 K1 O8 100.20(17) . 2
O14 K1 O8 67.01(15) 4_575 2
O12 K1 O8 104.42(17) . 2
O12 K1 O8 66.18(16) 4_575 2
O2 K1 O8 110.90(15) 4_575 2
O2 K1 O8 167.63(16) . 2
O8 K1 O8 56.8(2) 3_565 2
O14 K1 K2 137.80(12) . .
O14 K1 K2 137.80(12) 4_575 .
O12 K1 K2 43.78(11) . .
O12 K1 K2 43.78(11) 4_575 .
O2 K1 K2 101.97(12) 4_575 .
O2 K1 K2 101.97(12) . .
O8 K1 K2 77.79(12) 3_565 .
O8 K1 K2 77.79(12) 2 .
O14 K1 U1 62.97(11) . .
O14 K1 U1 120.39(12) 4_575 .
O12 K1 U1 62.72(11) . .
O12 K1 U1 130.24(13) 4_575 .
O2 K1 U1 94.31(12) 4_575 .
O2 K1 U1 13.15(11) . .
O8 K1 U1 97.86(11) 3_565 .
O8 K1 U1 154.48(12) 2 .
K2 K1 U1 101.44(5) . .
O14 K1 U1 120.39(12) . 4_575
O14 K1 U1 62.97(11) 4_575 4_575
O12 K1 U1 130.24(13) . 4_575
O12 K1 U1 62.72(11) 4_575 4_575
O2 K1 U1 13.15(11) 4_575 4_575
O2 K1 U1 94.31(12) . 4_575
O8 K1 U1 154.48(12) 3_565 4_575
O8 K1 U1 97.86(11) 2 4_575
K2 K1 U1 101.44(5) . 4_575
U1 K1 U1 107.17(5) . 4_575
O14 K1 U2 60.12(11) . 3_565
O14 K1 U2 106.10(13) 4_575 3_565
O12 K1 U2 60.25(12) . 3_565
O12 K1 U2 113.31(13) 4_575 3_565
O2 K1 U2 177.20(12) 4_575 3_565
O2 K1 U2 98.73(11) . 3_565
O8 K1 U2 12.21(10) 3_565 3_565
O8 K1 U2 68.96(11) 2 3_565
K2 K1 U2 80.77(5) . 3_565
U1 K1 U2 85.665(17) . 3_565
U1 K1 U2 166.04(5) 4_575 3_565
O24 K2 O26 83.3(7) 3_565 .
O24 K2 O12 90.4(3) 3_565 4_575
O26 K2 O12 136.59(13) . 4_575
O24 K2 O12 90.4(3) 3_565 .
O26 K2 O12 136.59(13) . .
O12 K2 O12 86.1(2) 4_575 .
O24 K2 O21 170.3(5) 3_565 .
O26 K2 O21 106.3(6) . .
O12 K2 O21 82.57(19) 4_575 .
O12 K2 O21 82.57(19) . .
O24 K2 O7 116.8(2) 3_565 .
O26 K2 O7 66.1(3) . .
O12 K2 O7 148.80(19) 4_575 .
O12 K2 O7 79.07(15) . .
O21 K2 O7 68.47(15) . .
O24 K2 O7 116.8(2) 3_565 4_575
O26 K2 O7 66.1(3) . 4_575
O12 K2 O7 79.06(15) 4_575 4_575
O12 K2 O7 148.80(19) . 4_575
O21 K2 O7 68.47(15) . 4_575
O7 K2 O7 99.9(2) . 4_575
O24 K2 O13 64.49(14) 3_565 3_565
O26 K2 O13 75.4(3) . 3_565
O12 K2 O13 138.74(17) 4_575 3_565
O12 K2 O13 63.32(13) . 3_565
O21 K2 O13 117.30(11) . 3_565
O7 K2 O13 55.08(12) . 3_565
O7 K2 O13 140.68(16) 4_575 3_565
O24 K2 O13 64.49(14) 3_565 2
O26 K2 O13 75.4(3) . 2
O12 K2 O13 63.32(13) 4_575 2
O12 K2 O13 138.74(17) . 2
O21 K2 O13 117.30(11) . 2
O7 K2 O13 140.68(16) . 2
O7 K2 O13 55.08(12) 4_575 2
O13 K2 O13 123.1(2) 3_565 2
O24 K2 K1 83.6(4) 3_565 .
O26 K2 K1 167.0(6) . .
O12 K2 K1 43.50(11) 4_575 .
O12 K2 K1 43.50(11) . .
O21 K2 K1 86.7(2) . .
O7 K2 K1 120.46(11) . .
O7 K2 K1 120.45(11) 4_575 .
O13 K2 K1 98.86(10) 3_565 .
O13 K2 K1 98.86(10) 2 .
O24 K2 U2 97.49(17) 3_565 4_575
O26 K2 U2 69.32(11) . 4_575
O12 K2 U2 69.03(11) 4_575 4_575
O12 K2 U2 153.87(14) . 4_575
O21 K2 U2 86.20(9) . 4_575
O7 K2 U2 118.34(13) . 4_575
O7 K2 U2 21.11(9) 4_575 4_575
O13 K2 U2 142.13(12) 3_565 4_575
O13 K2 U2 34.12(8) 2 4_575
K1 K2 U2 112.51(4) . 4_575
O24 K2 U2 97.49(17) 3_565 .
O26 K2 U2 69.32(12) . .
O12 K2 U2 153.87(14) 4_575 .
O12 K2 U2 69.03(11) . .
O21 K2 U2 86.20(9) . .
O7 K2 U2 21.11(9) . .
O7 K2 U2 118.34(13) 4_575 .
O13 K2 U2 34.12(8) 3_565 .
O13 K2 U2 142.13(12) 2 .
K1 K2 U2 112.51(4) . .
U2 K2 U2 133.73(8) 4_575 .
O26 K3 O6 97.5(2) 3_565 .
O26 K3 O6 97.5(2) 3_565 4_565
O6 K3 O6 134.5(3) . 4_565
O26 K3 O22 83.3(5) 3_565 .
O6 K3 O22 112.12(14) . .
O6 K3 O22 112.13(14) 4_565 .
O26 K3 O1 144.0(3) 3_565 .
O6 K3 O1 61.09(15) . .
O6 K3 O1 118.2(2) 4_565 .
O22 K3 O1 79.6(3) . .
O26 K3 O1 144.0(3) 3_565 4_565
O6 K3 O1 118.2(2) . 4_565
O6 K3 O1 61.09(15) 4_565 4_565
O22 K3 O1 79.6(3) . 4_565
O1 K3 O1 62.4(2) . 4_565
O26 K3 O24 77.1(7) 3_565 .
O6 K3 O24 71.03(18) . .
O6 K3 O24 71.03(18) 4_565 .
O22 K3 O24 160.3(6) . .
O1 K3 O24 116.8(5) . .
O1 K3 O24 116.8(5) 4_565 .
O26 K3 O5 90.2(3) 3_565 .
O6 K3 O5 53.51(12) . .
O6 K3 O5 167.3(2) 4_565 .
O22 K3 O5 58.63(12) . .
O1 K3 O5 53.92(14) . .
O1 K3 O5 107.0(2) 4_565 .
O24 K3 O5 120.80(14) . .
O26 K3 O5 90.2(3) 3_565 4_565
O6 K3 O5 167.3(2) . 4_565
O6 K3 O5 53.51(12) 4_565 4_565
O22 K3 O5 58.63(12) . 4_565
O1 K3 O5 107.0(2) . 4_565
O1 K3 O5 53.92(14) 4_565 4_565
O24 K3 O5 120.80(14) . 4_565
O5 K3 O5 116.7(2) . 4_565
O26 K3 U1 122.11(11) 3_565 4_565
O6 K3 U1 138.7(2) . 4_565
O6 K3 U1 37.69(10) 4_565 4_565
O22 K3 U1 85.82(18) . 4_565
O1 K3 U1 88.01(17) . 4_565
O1 K3 U1 25.72(10) 4_565 4_565
O24 K3 U1 104.6(3) . 4_565
O5 K3 U1 129.69(19) . 4_565
O5 K3 U1 38.28(9) 4_565 4_565
O26 K3 U1 122.11(11) 3_565 .
O6 K3 U1 37.69(10) . .
O6 K3 U1 138.7(2) 4_565 .
O22 K3 U1 85.82(18) . .
O1 K3 U1 25.72(10) . .
O1 K3 U1 88.01(17) 4_565 .
O24 K3 U1 104.6(3) . .
O5 K3 U1 38.28(9) . .
O5 K3 U1 129.68(19) 4_565 .
U1 K3 U1 113.45(15) 4_565 .
O26 K3 K2 38.2(4) 3_565 3_565
O6 K3 K2 83.00(15) . 3_565
O6 K3 K2 83.00(15) 4_565 3_565
O22 K3 K2 121.5(3) . 3_565
O1 K3 K2 143.80(14) . 3_565
O1 K3 K2 143.80(14) 4_565 3_565
O24 K3 K2 38.8(5) . 3_565
O5 K3 K2 109.11(14) . 3_565
O5 K3 K2 109.11(14) 4_565 3_565
U1 K3 K2 120.11(8) 4_565 3_565
U1 K3 K2 120.11(8) . 3_565
O17 K4 O17 70.7(3) . 4_575
O17 K4 O25 129.0(4) . 3_666
O17 K4 O25 129.0(5) 4_575 3_666
O17 K4 O23 123.5(4) . .
O17 K4 O23 123.5(4) 4_575 .
O25 K4 O23 87.0(7) 3_666 .
O17 K4 O16 72.32(16) . 3_666
O17 K4 O16 138.7(3) 4_575 3_666
O25 K4 O16 89.1(3) 3_666 3_666
O23 K4 O16 65.75(15) . 3_666
O17 K4 O16 138.7(3) . 2_656
O17 K4 O16 72.32(16) 4_575 2_656
O25 K4 O16 89.1(3) 3_666 2_656
O23 K4 O16 65.75(15) . 2_656
O16 K4 O16 131.5(3) 3_666 2_656
O17 K4 O1 94.2(2) . 2_656
O17 K4 O1 62.87(19) 4_575 2_656
O25 K4 O1 68.5(5) 3_666 2_656
O23 K4 O1 142.1(3) . 2_656
O16 K4 O1 138.1(3) 3_666 2_656
O16 K4 O1 84.75(15) 2_656 2_656
O17 K4 O1 62.87(19) . 3_666
O17 K4 O1 94.2(2) 4_575 3_666
O25 K4 O1 68.5(5) 3_666 3_666
O23 K4 O1 142.1(3) . 3_666
O16 K4 O1 84.75(15) 3_666 3_666
O16 K4 O1 138.1(3) 2_656 3_666
O1 K4 O1 54.6(2) 2_656 3_666
O17 K4 U1 110.0(2) . 2_656
O17 K4 U1 60.85(16) 4_575 2_656
O25 K4 U1 68.2(4) 3_666 2_656
O23 K4 U1 124.7(2) . 2_656
O16 K4 U1 152.8(3) 3_666 2_656
O16 K4 U1 65.33(12) 2_656 2_656
O1 K4 U1 19.54(9) 2_656 2_656
O1 K4 U1 73.42(18) 3_666 2_656
O17 K4 U1 60.85(16) . 3_666
O17 K4 U1 110.0(2) 4_575 3_666
O25 K4 U1 68.2(4) 3_666 3_666
O23 K4 U1 124.7(2) . 3_666
O16 K4 U1 65.33(12) 3_666 3_666
O16 K4 U1 152.8(3) 2_656 3_666
O1 K4 U1 73.42(17) 2_656 3_666
O1 K4 U1 19.54(9) 3_666 3_666
U1 K4 U1 91.56(16) 2_656 3_666
O17 K4 K3 96.6(2) . 3_666
O17 K4 K3 96.6(2) 4_575 3_666
O25 K4 K3 42.3(5) 3_666 3_666
O23 K4 K3 129.3(5) . 3_666
O16 K4 K3 105.32(19) 3_666 3_666
O16 K4 K3 105.32(19) 2_656 3_666
O1 K4 K3 35.32(13) 2_656 3_666
O1 K4 K3 35.32(13) 3_666 3_666
U1 K4 K3 47.76(9) 2_656 3_666
U1 K4 K3 47.76(9) 3_666 3_666
U1 O1 K3 107.1(2) . .
U1 O1 K4 120.8(2) . 3_666
K3 O1 K4 103.9(2) . 3_666
U1 O2 K1 145.3(3) . .
Se2 O3 U1 133.8(3) 3_566 .
Se3 O4 U1 139.6(3) . .
Se2 O5 U1 133.1(3) . .
Se2 O5 K3 116.4(2) . .
U1 O5 K3 85.73(17) . .
Se1 O6 U1 135.4(3) . .
Se1 O6 K3 128.3(3) . .
U1 O6 K3 96.29(19) . .
U2 O7 K2 120.8(2) . .
U2 O8 K1 146.9(3) . 3_565
Se1 O11 U2 132.3(3) . .
Se1 O12 K1 130.6(3) . .
Se1 O12 K2 133.4(3) . .
K1 O12 K2 92.72(17) . .
Se1 O13 U2 130.6(3) . 3_565
Se1 O13 K2 131.5(2) . 3_565
U2 O13 K2 96.41(16) 3_565 3_565
Se2 O14 K1 132.1(3) . .
Se2 O15 U2 135.7(3) . 3_565
Se3 O16 U1 135.7(3) . 3_666
Se3 O16 K4 109.4(3) . 3_666
U1 O16 K4 114.9(2) 3_666 3_666
Se3 O17 K4 126.6(3) . .
K2 O24 K3 96.5(8) 3_565 .
K2 O26 K3 103.1(9) . 3_565

loop_
_geom_bond_atom_site_label_1
_geom_bond_atom_site_label_2
_geom_bond_distance
_geom_bond_site_symmetry_2
U1 O1 1.763(5) .
U1 O2 1.768(5) .
U1 O16 2.355(5) 3_666
U1 O4 2.375(5) .
U1 O6 2.389(4) .
U1 O3 2.400(4) .
U1 O5 2.413(5) .
U1 K3 3.884(3) .
U2 O8 1.750(5) .
U2 O7 1.765(5) .
U2 O15 2.356(5) 3_565
U2 O13 2.377(5) 3_565
U2 O11 2.403(4) .
U2 O9 2.432(5) .
U2 O10 2.444(5) .
Se1 O12 1.614(5) .
Se1 O6 1.641(4) .
Se1 O11 1.653(5) .
Se1 O13 1.657(5) .
Se2 O14 1.616(5) .
Se2 O3 1.642(4) 3_566
Se2 O5 1.653(5) .
Se2 O15 1.658(4) .
Se3 O17 1.612(6) .
Se3 O18 1.633(5) .
Se3 O4 1.640(5) .
Se3 O16 1.654(5) .
K1 O14 2.790(5) .
K1 O14 2.790(5) 4_575
K1 O12 2.792(5) .
K1 O12 2.792(5) 4_575
K1 O2 2.854(5) 4_575
K1 O2 2.854(5) .
K1 O8 2.948(5) 3_565
K1 O8 2.948(5) 2
K2 O24 2.73(3) 3_565
K2 O26 2.75(2) .
K2 O12 2.806(6) 4_575
K2 O12 2.806(6) .
K2 O21 2.899(11) .
K2 O7 3.024(6) .
K2 O7 3.024(6) 4_575
K2 O13 3.220(5) 3_565
K2 O13 3.220(5) 2
K3 O26 2.77(3) 3_565
K3 O6 2.811(6) .
K3 O6 2.811(6) 4_565
K3 O22 2.813(12) .
K3 O1 2.980(7) .
K3 O1 2.980(7) 4_565
K3 O24 3.06(2) .
K3 O5 3.228(6) .
K3 O5 3.228(6) 4_565
K3 U1 3.884(3) 4_565
K4 O17 2.847(8) .
K4 O17 2.847(8) 4_575
K4 O25 2.92(2) 3_666
K4 O23 2.99(3) .
K4 O16 3.160(6) 3_666
K4 O16 3.160(6) 2_656
K4 O1 3.368(9) 2_656
K4 O1 3.368(9) 3_666
O1 K4 3.368(9) 3_666
O3 Se2 1.642(4) 3_566
O8 K1 2.948(5) 3_565
O13 U2 2.377(5) 3_565
O13 K2 3.220(5) 3_565
O15 U2 2.356(5) 3_565
O16 U1 2.355(5) 3_666
O16 K4 3.160(6) 3_666
O24 K2 2.73(3) 3_565
O25 K4 2.92(2) 3_666
O26 K3 2.77(3) 3_565
